data_4330064
loop_
_publ_author_name
'Mar\'ia G\'omez-Pantoja'
'Pilar G\'omez-Sal'
'Alberto Hern\'an-G\'omez'
'Avelino Mart\'in'
'Miguel Mena'
'Cristina Santamar\'ia'

_publ_contact_author_address
;
Departmento de Quimica Inorganica
Universidad Alcala
Alcala de Henares
Madrid, SP
;
_publ_contact_author_email avelino.martin@uah.es
_publ_contact_author_fax 00(000)0000000
_publ_contact_author_name 'Martin, Avelino'
_publ_contact_author_phone 00(000)0000000
_publ_section_title
;
 Co-complexation of Lithium Gallates on the Titanium Molecular Oxide
 {[Ti(\h5-C5Me5)(\m-O)}3(\m3-CH)]
;
_journal_name_full 'Inorganic Chemistry'
_journal_page_first 8964
_journal_page_last 8972
_journal_paper_doi 10.1021/ic301057u
_journal_volume 51
_journal_year 2012
_chemical_compound_source 'synthesis as described'
_chemical_formula_moiety 'C31 H46 O3 Ti3'
_chemical_formula_sum 'C31 H46 O3 Ti3'
_chemical_formula_weight 610.38
_chemical_name_systematic
;
 ?
;
_space_group_IT_number 62
_symmetry_cell_setting orthorhombic
_symmetry_Int_Tables_number 62
_symmetry_space_group_name_Hall '-P 2ac 2n'
_symmetry_space_group_name_H-M 'P n m a'
_atom_sites_solution_hydrogens geom
_atom_sites_solution_primary direct
_atom_sites_solution_secondary difmap
_audit_conform_dict_location ftp://ftp.iucr.org/pub/cif_core.dic
_audit_conform_dict_name cif_core.dic
_audit_conform_dict_version 2.4
_audit_creation_date 2012-02-23
_audit_creation_method 'WinGX routine CIF_UPDATE'
_cell_angle_alpha 90
_cell_angle_beta 90
_cell_angle_gamma 90
_cell_formula_units_Z 4
_cell_length_a 11.750(2)
_cell_length_b 19.208(3)
_cell_length_c 13.722(4)
_cell_measurement_reflns_used 50
_cell_measurement_temperature 200(2)
_cell_measurement_theta_max 20
_cell_measurement_theta_min 3
_cell_measurement_wavelength 0.71073
_cell_volume 3097.0(12)
_computing_cell_refinement 'Dirax/lsq (Duisenberg & Schreurs, 1989-2000)'
_computing_data_collection 'Collect (Bruker AXS BV, 1997-2004)'
_computing_data_reduction 'EvalCCD (Duisenberg & Schreurs 1990-2000)'
_computing_molecular_graphics 'Ortep-3 for Windows (Farrugia, 1997)'
_computing_publication_material 'WinGX publication routines (Farrugia, 1999)'
_computing_structure_refinement 'SHELXL-97 (Sheldrick, 2008)'
_computing_structure_solution 'SHELXS-97 (Sheldrick, 2008)'
_diffrn_ambient_temperature 200(2)
_diffrn_detector 'CCD plate'
_diffrn_detector_area_resol_mean 9
_diffrn_measured_fraction_theta_full 0.998
_diffrn_measured_fraction_theta_max 0.997
_diffrn_measurement_device '95mm CCD camera on \k-goniostat'
_diffrn_measurement_device_type KappaCCD
_diffrn_measurement_method 'CCD rotation images, thick slices'
_diffrn_orient_matrix_type X=UH
_diffrn_orient_matrix_UB_11 0.01
_diffrn_orient_matrix_UB_12 0
_diffrn_orient_matrix_UB_13 0
_diffrn_orient_matrix_UB_21 0
_diffrn_orient_matrix_UB_22 0.01
_diffrn_orient_matrix_UB_23 0
_diffrn_orient_matrix_UB_31 0
_diffrn_orient_matrix_UB_32 0
_diffrn_orient_matrix_UB_33 0.01
_diffrn_radiation_monochromator graphite
_diffrn_radiation_probe x-ray
_diffrn_radiation_type MoK\a
_diffrn_radiation_wavelength 0.71073
_diffrn_reflns_av_R_equivalents 0.0674
_diffrn_reflns_av_unetI/netI 0.0627
_diffrn_reflns_limit_h_max 15
_diffrn_reflns_limit_h_min -15
_diffrn_reflns_limit_k_max 24
_diffrn_reflns_limit_k_min -24
_diffrn_reflns_limit_l_max 17
_diffrn_reflns_limit_l_min 0
_diffrn_reflns_number 49116
_diffrn_reflns_reduction_process
;
 Scaled and merged with Sortav
 R.H. Blessing, (1987) Cryst. Rev. 1, 3-58
 R.H. Blessing, (1989) J. Appl. Cryst. 22, 396-397
;
_diffrn_reflns_theta_full 25
_diffrn_reflns_theta_max 27.54
_diffrn_reflns_theta_min 3.12
_diffrn_source 'Enraf Nonius FR590'
_exptl_absorpt_coefficient_mu 0.783
_exptl_absorpt_correction_T_max 0.9
_exptl_absorpt_correction_T_min 0.809
_exptl_absorpt_correction_type multi-scan
_exptl_absorpt_process_details
;
 R.H. Blessing, Acta Cryst. (1995), A51, 33-38
;
_exptl_crystal_colour 'brownish yellow'
_exptl_crystal_density_diffrn 1.309
_exptl_crystal_description prism
_exptl_crystal_F_000 1288
_exptl_crystal_size_max 0.29
_exptl_crystal_size_mid 0.26
_exptl_crystal_size_min 0.13
_refine_diff_density_max 0.785
_refine_diff_density_min -0.42
_refine_diff_density_rms 0.074
_refine_ls_extinction_method none
_refine_ls_goodness_of_fit_ref 0.993
_refine_ls_hydrogen_treatment mixed
_refine_ls_matrix_type full
_refine_ls_number_parameters 272
_refine_ls_number_reflns 3673
_refine_ls_number_restraints 20
_refine_ls_restrained_S_all 0.991
_refine_ls_R_factor_all 0.0956
_refine_ls_R_factor_gt 0.049
_refine_ls_shift/su_max 0.002
_refine_ls_shift/su_mean 0
_refine_ls_structure_factor_coef Fsqd
_refine_ls_weighting_details 'calc w=1/[\s^2^(Fo^2^)+(0.0843P)^2^+0.0000P] where P=(Fo^2^+2Fc^2^)/3'
_refine_ls_weighting_scheme calc
_refine_ls_wR_factor_gt 0.1217
_refine_ls_wR_factor_ref 0.1393
_reflns_number_gt 2283
_reflns_number_total 3673
_reflns_threshold_expression >2\s(I)
_cod_data_source_file ic301057u_si_001_1.cif
_cod_data_source_block 1
_cod_database_code 4330064

loop_
_symmetry_equiv_pos_as_xyz
'x, y, z'
'-x+1/2, -y, z+1/2'
'x+1/2, -y+1/2, -z+1/2'
'-x, y+1/2, -z'
'-x, -y, -z'
'x-1/2, y, -z-1/2'
'-x-1/2, y-1/2, z-1/2'
'x, -y-1/2, z'

loop_
_atom_site_label
_atom_site_type_symbol
_atom_site_fract_x
_atom_site_fract_y
_atom_site_fract_z
_atom_site_U_iso_or_equiv
_atom_site_adp_type
_atom_site_occupancy
_atom_site_symmetry_multiplicity
_atom_site_calc_flag
_atom_site_refinement_flags
_atom_site_disorder_group
C1 C 0.3278(3) 0.25 0.9814(3) 0.0287(8) Uani 1 2 d S .
O11 O 0.3319(2) 0.25 1.17752(18) 0.0369(6) Uani 1 2 d S .
O12 O 0.16309(15) 0.32561(9) 1.06639(14) 0.0343(4) Uani 1 1 d . .
Ti1 Ti 0.31651(4) 0.32331(2) 1.09263(3) 0.03208(18) Uani 1 1 d . .
Ti2 Ti 0.15075(5) 0.25 0.98552(5) 0.0318(2) Uani 1 2 d S .
C21 C 0.1214(3) 0.28644(16) 0.8201(2) 0.0527(8) Uani 1 1 d . .
C22 C 0.0296(3) 0.30892(19) 0.8740(3) 0.0673(11) Uani 1 1 d . .
C23 C -0.0274(4) 0.25 0.9113(4) 0.0750(18) Uani 1 2 d S .
C24 C 0.2052(4) 0.3307(3) 0.7645(3) 0.114(2) Uani 1 1 d . .
H24A H 0.1928 0.325 0.6958 0.172 Uiso 1 1 calc R .
H24B H 0.2813 0.3166 0.7804 0.172 Uiso 1 1 calc R .
H24C H 0.1948 0.3787 0.7818 0.172 Uiso 1 1 calc R .
C25 C -0.0049(6) 0.3834(3) 0.8943(4) 0.162(3) Uani 1 1 d . .
H25A H 0.0335 0.4139 0.8497 0.243 Uiso 1 1 calc R .
H25B H 0.0155 0.3955 0.9599 0.243 Uiso 1 1 calc R .
H25C H -0.0857 0.3882 0.8862 0.243 Uiso 1 1 calc R .
C26 C -0.1284(5) 0.25 0.9782(5) 0.168(5) Uani 1 2 d S .
H26A H -0.1914 0.2724 0.9466 0.252 Uiso 0.5 1 calc PR .
H26B H -0.1098 0.2747 1.0369 0.252 Uiso 0.5 1 calc PR .
H26C H -0.1487 0.2029 0.994 0.252 Uiso 0.5 1 calc PR .
C11 C 0.3398(14) 0.4414(10) 1.1333(10) 0.042(3) Uani 0.560(10) 1 d PU 1
C12 C 0.365(2) 0.4372(9) 1.0349(9) 0.073(5) Uani 0.560(10) 1 d PU 1
C13 C 0.460(2) 0.3932(14) 1.0250(15) 0.093(7) Uani 0.560(10) 1 d PU 1
C14 C 0.4973(14) 0.3747(11) 1.122(2) 0.069(5) Uani 0.560(10) 1 d PU 1
C15 C 0.4216(14) 0.4048(9) 1.1866(10) 0.042(3) Uani 0.560(10) 1 d PU 1
C16 C 0.2414(7) 0.4833(4) 1.1574(13) 0.132(7) Uani 0.560(10) 1 d P 1
H16A H 0.2626 0.5315 1.1585 0.199 Uiso 0.560(10) 1 calc PR 1
H16B H 0.2131 0.4699 1.2203 0.199 Uiso 0.560(10) 1 calc PR 1
H16C H 0.1832 0.4761 1.1093 0.199 Uiso 0.560(10) 1 calc PR 1
C17 C 0.3357(15) 0.4585(6) 0.9372(9) 0.184(11) Uani 0.560(10) 1 d P 1
H17A H 0.2604 0.4779 0.9368 0.276 Uiso 0.560(10) 1 calc PR 1
H17B H 0.3383 0.4189 0.8946 0.276 Uiso 0.560(10) 1 calc PR 1
H17C H 0.3891 0.4929 0.9153 0.276 Uiso 0.560(10) 1 calc PR 1
C18 C 0.5498(11) 0.3622(7) 0.9511(10) 0.161(9) Uani 0.560(10) 1 d P 1
H18A H 0.6203 0.3872 0.957 0.242 Uiso 0.560(10) 1 calc PR 1
H18B H 0.5215 0.3667 0.8858 0.242 Uiso 0.560(10) 1 calc PR 1
H18C H 0.5624 0.3139 0.9656 0.242 Uiso 0.560(10) 1 calc PR 1
C19 C 0.5938(7) 0.3281(4) 1.1737(11) 0.108(4) Uani 0.560(10) 1 d P 1
H19A H 0.5586 0.297 1.2194 0.161 Uiso 0.560(10) 1 calc PR 1
H19B H 0.6462 0.3579 1.2073 0.161 Uiso 0.560(10) 1 calc PR 1
H19C H 0.6339 0.3016 1.1253 0.161 Uiso 0.560(10) 1 calc PR 1
C20 C 0.4114(11) 0.4023(5) 1.2987(6) 0.089(3) Uani 0.560(10) 1 d P 1
H20A H 0.3343 0.3917 1.3165 0.133 Uiso 0.560(10) 1 calc PR 1
H20B H 0.4324 0.4466 1.3255 0.133 Uiso 0.560(10) 1 calc PR 1
H20C H 0.4611 0.3669 1.3238 0.133 Uiso 0.560(10) 1 calc PR 1
C1A C 0.3368(11) 0.4465(9) 1.075(3) 0.075(8) Uani 0.440(10) 1 d PU 2
C2A C 0.4068(14) 0.4142(6) 1.0045(11) 0.039(3) Uani 0.440(10) 1 d PU 2
C3A C 0.4955(10) 0.3815(7) 1.0552(16) 0.033(3) Uani 0.440(10) 1 d PU 2
C4A C 0.472(3) 0.3870(15) 1.1554(13) 0.067(7) Uani 0.440(10) 1 d PU 2
C5A C 0.374(3) 0.4270(16) 1.164(2) 0.087(9) Uani 0.440(10) 1 d PU 2
C6A C 0.2388(9) 0.4854(6) 1.0051(17) 0.142(9) Uani 0.440(10) 1 d P 2
H6A1 H 0.2755 0.5079 0.951 0.213 Uiso 0.440(10) 1 calc PR 2
H6A2 H 0.1987 0.5195 1.0431 0.213 Uiso 0.440(10) 1 calc PR 2
H6A3 H 0.1861 0.4513 0.9812 0.213 Uiso 0.440(10) 1 calc PR 2
C7A C 0.4402(13) 0.4119(7) 0.8905(7) 0.095(5) Uani 0.440(10) 1 d P 2
H7A1 H 0.3762 0.4266 0.8521 0.143 Uiso 0.440(10) 1 calc PR 2
H7A2 H 0.4609 0.3653 0.8727 0.143 Uiso 0.440(10) 1 calc PR 2
H7A3 H 0.5033 0.4425 0.8787 0.143 Uiso 0.440(10) 1 calc PR 2
C8A C 0.6023(8) 0.3437(6) 1.042(2) 0.162(11) Uani 0.440(10) 1 d P 2
H8A1 H 0.5872 0.2946 1.04 0.243 Uiso 0.440(10) 1 calc PR 2
H8A2 H 0.6526 0.3538 1.0953 0.243 Uiso 0.440(10) 1 calc PR 2
H8A3 H 0.6373 0.3578 0.9819 0.243 Uiso 0.440(10) 1 calc PR 2
C9A C 0.5093(17) 0.3732(10) 1.2538(11) 0.189(16) Uani 0.440(10) 1 d P 2
H9A1 H 0.473 0.3317 1.2774 0.283 Uiso 0.440(10) 1 calc PR 2
H9A2 H 0.4892 0.4118 1.2948 0.283 Uiso 0.440(10) 1 calc PR 2
H9A3 H 0.5904 0.367 1.2547 0.283 Uiso 0.440(10) 1 calc PR 2
C10A C 0.289(2) 0.4613(12) 1.2366(18) 0.249(19) Uani 0.440(10) 1 d P 2
H10A H 0.216 0.4392 1.2308 0.374 Uiso 0.440(10) 1 calc PR 2
H10B H 0.2816 0.5099 1.2216 0.374 Uiso 0.440(10) 1 calc PR 2
H10C H 0.3167 0.456 1.3019 0.374 Uiso 0.440(10) 1 calc PR 2
H1 H 0.383(3) 0.25 0.919(3) 0.042(11) Uiso 1 2 d S .

loop_
_atom_site_aniso_label
_atom_site_aniso_U_11
_atom_site_aniso_U_22
_atom_site_aniso_U_33
_atom_site_aniso_U_23
_atom_site_aniso_U_13
_atom_site_aniso_U_12
C1 0.0286(18) 0.0275(19) 0.0300(19) 0 0.0019(14) 0
O11 0.0411(14) 0.0404(15) 0.0292(14) 0 -0.0042(11) 0
O12 0.0320(9) 0.0291(10) 0.0417(11) -0.0035(8) 0.0025(7) 0.0040(8)
Ti1 0.0310(3) 0.0303(3) 0.0350(3) -0.0041(2) 0.00108(18) -0.0046(2)
Ti2 0.0277(3) 0.0308(4) 0.0371(4) 0 -0.0044(3) 0
C21 0.060(2) 0.0596(19) 0.0385(17) 0.0087(15) -0.0197(14) -0.0083(16)
C22 0.073(3) 0.060(2) 0.069(2) -0.0091(19) -0.042(2) 0.0300(19)
C23 0.029(2) 0.139(6) 0.057(3) 0 -0.019(2) 0
C24 0.132(4) 0.146(5) 0.065(3) 0.053(3) -0.044(3) -0.066(4)
C25 0.247(8) 0.093(4) 0.147(5) -0.042(3) -0.122(5) 0.109(5)
C26 0.030(3) 0.380(16) 0.093(5) 0 -0.005(3) 0
C11 0.057(6) 0.025(4) 0.046(7) 0.000(5) -0.014(5) -0.008(3)
C12 0.152(16) 0.028(8) 0.039(6) 0.004(5) -0.018(7) -0.043(8)
C13 0.075(13) 0.130(17) 0.074(9) -0.062(10) 0.035(8) -0.073(9)
C14 0.038(4) 0.058(6) 0.110(14) -0.048(10) 0.008(8) -0.016(4)
C15 0.041(7) 0.033(5) 0.053(5) -0.012(4) -0.009(4) -0.003(5)
C16 0.054(5) 0.033(4) 0.31(2) -0.063(8) -0.021(8) 0.012(4)
C17 0.30(2) 0.112(10) 0.136(11) 0.097(9) -0.155(14) -0.146(14)
C18 0.145(12) 0.190(14) 0.149(11) -0.119(11) 0.116(10) -0.133(12)
C19 0.051(4) 0.080(6) 0.191(13) -0.028(7) -0.036(6) 0.000(4)
C20 0.139(9) 0.079(6) 0.048(5) -0.018(4) -0.005(5) -0.040(6)
C1A 0.032(5) 0.034(7) 0.16(2) -0.019(15) 0.006(11) -0.012(4)
C2A 0.045(8) 0.019(5) 0.053(7) 0.008(5) -0.025(5) -0.021(5)
C3A 0.019(4) 0.029(4) 0.051(9) 0.002(5) -0.002(5) -0.014(3)
C4A 0.08(2) 0.08(2) 0.043(9) 0.008(11) -0.029(10) -0.052(11)
C5A 0.10(3) 0.08(3) 0.086(14) -0.058(17) 0.053(17) -0.059(14)
C6A 0.056(6) 0.044(6) 0.33(3) 0.059(10) -0.042(9) 0.000(5)
C7A 0.128(11) 0.091(9) 0.067(7) -0.004(6) 0.029(7) -0.058(8)
C8A 0.039(5) 0.043(6) 0.40(4) 0.002(12) 0.041(11) -0.008(5)
C9A 0.25(3) 0.21(2) 0.104(13) 0.087(15) -0.106(16) -0.19(2)
C10A 0.29(3) 0.20(2) 0.26(3) -0.21(2) 0.21(2) -0.20(2)

loop_
_atom_type_symbol
_atom_type_description
_atom_type_scat_dispersion_real
_atom_type_scat_dispersion_imag
_atom_type_scat_source
C C 0.0033 0.0016 'International Tables Vol C Tables 4.2.6.8 and 6.1.1.4'
H H 0 0 'International Tables Vol C Tables 4.2.6.8 and 6.1.1.4'
O O 0.0106 0.006 'International Tables Vol C Tables 4.2.6.8 and 6.1.1.4'
Ti Ti 0.2776 0.4457 'International Tables Vol C Tables 4.2.6.8 and 6.1.1.4'

loop_
_exptl_crystal_face_index_h
_exptl_crystal_face_index_k
_exptl_crystal_face_index_l
_exptl_crystal_face_perp_dist
-18 0 19 0.043
1 0 6 0.106
7 0 1 0.126
1 0 -2 0.128
-2 0 -3 0.123
0 8 1 0.041
0 -4 1 0.055
0 1 -3 0.143

loop_
_geom_angle_atom_site_label_1
_geom_angle_atom_site_label_2
_geom_angle_atom_site_label_3
_geom_angle
_geom_angle_site_symmetry_1
_geom_angle_site_symmetry_3
Ti1 C1 Ti1 85.20(14) . 8_565
Ti1 C1 Ti2 85.21(11) . .
Ti1 C1 Ti2 85.21(11) 8_565 .
Ti1 O11 Ti1 100.14(12) 8_565 .
Ti2 O12 Ti1 100.20(8) . .
O11 Ti1 O12 103.83(10) . .
O11 Ti1 C1 86.55(10) . .
O12 Ti1 C1 86.29(10) . .
O11 Ti1 C11 125.3(3) . .
O12 Ti1 C11 97.9(4) . .
C1 Ti1 C11 145.0(4) . .
O11 Ti1 C13 128.2(9) . .
O12 Ti1 C13 127.8(9) . .
C1 Ti1 C13 92.9(3) . .
C11 Ti1 C13 57.2(6) . .
O11 Ti1 C12 152.5(4) . .
O12 Ti1 C12 98.3(7) . .
C1 Ti1 C12 111.1(5) . .
C11 Ti1 C12 33.9(4) . .
C13 Ti1 C12 34.6(5) . .
O11 Ti1 C15 96.3(3) . .
O12 Ti1 C15 126.9(4) . .
C1 Ti1 C15 144.2(4) . .
C11 Ti1 C15 34.4(3) . .
C13 Ti1 C15 57.6(4) . .
C12 Ti1 C15 57.0(5) . .
O11 Ti1 C4A 95.1(5) . .
O12 Ti1 C4A 144.9(10) . .
C1 Ti1 C4A 124.6(9) . .
C11 Ti1 C4A 47.5(9) . .
C13 Ti1 C4A 44.9(6) . .
C12 Ti1 C4A 57.7(9) . .
C15 Ti1 C4A 19.7(6) . .
O11 Ti1 C5A 111.2(11) . .
O12 Ti1 C5A 110.3(10) . .
C1 Ti1 C5A 150.8(4) . .
C11 Ti1 C5A 15.9(10) . .
C13 Ti1 C5A 57.9(5) . .
C12 Ti1 C5A 44.6(8) . .
C15 Ti1 C5A 18.8(10) . .
C4A Ti1 C5A 34.6(6) . .
O11 Ti1 C14 97.2(8) . .
O12 Ti1 C14 154.1(5) . .
C1 Ti1 C14 110.3(4) . .
C11 Ti1 C14 57.0(6) . .
C13 Ti1 C14 35.5(5) . .
C12 Ti1 C14 57.6(6) . .
C15 Ti1 C14 33.9(3) . .
C4A Ti1 C14 14.5(6) . .
C5A Ti1 C14 46.6(8) . .
O11 Ti1 C3A 113.6(3) . .
O12 Ti1 C3A 142.6(3) . .
C1 Ti1 C3A 95.8(5) . .
C11 Ti1 C3A 60.5(6) . .
C13 Ti1 C3A 15.0(7) . .
C12 Ti1 C3A 46.2(7) . .
C15 Ti1 C3A 50.4(4) . .
C4A Ti1 C3A 34.0(5) . .
C5A Ti1 C3A 56.3(5) . .
C14 Ti1 C3A 22.0(5) . .
O11 Ti1 C1A 144.6(9) . .
O12 Ti1 C1A 93.1(4) . .
C1 Ti1 C1A 126.0(9) . .
C11 Ti1 C1A 19.7(8) . .
C13 Ti1 C1A 47.2(6) . .
C12 Ti1 C1A 15.8(4) . .
C15 Ti1 C1A 49.6(8) . .
C4A Ti1 C1A 56.5(6) . .
C5A Ti1 C1A 33.5(6) . .
C14 Ti1 C1A 61.1(8) . .
C3A Ti1 C1A 55.8(5) . .
O12 Ti2 O12 104.77(12) . 8_565
O12 Ti2 C1 86.40(8) . .
O12 Ti2 C1 86.40(8) 8_565 .
O12 Ti2 C23 109.63(9) . .
O12 Ti2 C23 109.63(9) 8_565 .
C1 Ti2 C23 152.52(16) . .
O12 Ti2 C22 144.51(12) . 8_565
O12 Ti2 C22 93.44(11) 8_565 8_565
C1 Ti2 C22 125.55(14) . 8_565
C23 Ti2 C22 34.89(12) . 8_565
O12 Ti2 C22 93.44(11) . .
O12 Ti2 C22 144.51(12) 8_565 .
C1 Ti2 C22 125.55(14) . .
C23 Ti2 C22 34.89(12) . .
C22 Ti2 C22 56.86(18) 8_565 .
O12 Ti2 C21 144.56(10) . 8_565
O12 Ti2 C21 110.65(10) 8_565 8_565
C1 Ti2 C21 96.80(12) . 8_565
C23 Ti2 C21 57.11(14) . 8_565
C22 Ti2 C21 33.50(12) 8_565 8_565
C22 Ti2 C21 56.20(11) . 8_565
O12 Ti2 C21 110.65(10) . .
O12 Ti2 C21 144.56(10) 8_565 .
C1 Ti2 C21 96.80(12) . .
C23 Ti2 C21 57.11(14) . .
C22 Ti2 C21 56.20(11) 8_565 .
C22 Ti2 C21 33.50(12) . .
C21 Ti2 C21 33.92(15) 8_565 .
O12 Ti2 Ti1 39.97(6) . .
O12 Ti2 Ti1 91.46(6) 8_565 .
C1 Ti2 Ti1 47.38(7) . .
C23 Ti2 Ti1 148.20(4) . .
C22 Ti2 Ti1 171.11(11) 8_565 .
C22 Ti2 Ti1 120.80(9) . .
C21 Ti2 Ti1 137.61(9) 8_565 .
C21 Ti2 Ti1 116.55(8) . .
O12 Ti2 Ti1 91.46(6) . 8_565
O12 Ti2 Ti1 39.97(6) 8_565 8_565
C1 Ti2 Ti1 47.38(7) . 8_565
C23 Ti2 Ti1 148.20(4) . 8_565
C22 Ti2 Ti1 120.80(9) 8_565 8_565
C22 Ti2 Ti1 171.11(11) . 8_565
C21 Ti2 Ti1 116.55(7) 8_565 8_565
C21 Ti2 Ti1 137.61(9) . 8_565
Ti1 Ti2 Ti1 59.98(3) . 8_565
C22 C21 C21 108.3(2) . 8_565
C22 C21 C24 127.3(4) . .
C21 C21 C24 124.3(3) 8_565 .
C22 C21 Ti2 72.36(18) . .
C21 C21 Ti2 73.04(8) 8_565 .
C24 C21 Ti2 123.3(2) . .
C21 C22 C23 108.4(3) . .
C21 C22 C25 127.3(5) . .
C23 C22 C25 124.4(5) . .
C21 C22 Ti2 74.15(17) . .
C23 C22 Ti2 70.6(2) . .
C25 C22 Ti2 119.5(2) . .
C22 C23 C22 106.6(5) . 8_565
C22 C23 C26 126.7(2) . .
C22 C23 C26 126.7(2) 8_565 .
C22 C23 Ti2 74.5(2) . .
C22 C23 Ti2 74.5(2) 8_565 .
C26 C23 Ti2 116.3(4) . .
C12 C11 C15 109.6(11) . .
C12 C11 C16 115.1(18) . .
C15 C11 C16 135.2(17) . .
C12 C11 Ti1 74.7(9) . .
C15 C11 Ti1 73.7(14) . .
C16 C11 Ti1 119.8(13) . .
C11 C12 C13 107.2(10) . .
C11 C12 C17 147(3) . .
C13 C12 C17 106(2) . .
C11 C12 Ti1 71.4(9) . .
C13 C12 Ti1 70.9(7) . .
C17 C12 Ti1 120.8(8) . .
C14 C13 C12 107.5(9) . .
C14 C13 C18 107(3) . .
C12 C13 C18 145(3) . .
C14 C13 Ti1 73.3(10) . .
C12 C13 Ti1 74.5(7) . .
C18 C13 Ti1 121.2(12) . .
C15 C14 C13 107.2(11) . .
C15 C14 C19 113(2) . .
C13 C14 C19 139(2) . .
C15 C14 Ti1 73.0(12) . .
C13 C14 Ti1 71.2(9) . .
C19 C14 Ti1 118.2(14) . .
C14 C15 C11 108.3(11) . .
C14 C15 C20 132.7(19) . .
C11 C15 C20 118.9(16) . .
C14 C15 Ti1 73.1(12) . .
C11 C15 Ti1 71.9(14) . .
C20 C15 Ti1 118.7(11) . .
C5A C1A C2A 108.1(12) . .
C5A C1A C6A 149(3) . .
C2A C1A C6A 102(3) . .
C5A C1A Ti1 70.5(10) . .
C2A C1A Ti1 72.2(8) . .
C6A C1A Ti1 115.7(11) . .
C1A C2A C3A 107.0(12) . .
C1A C2A C7A 145(2) . .
C3A C2A C7A 107(2) . .
C1A C2A Ti1 73.4(10) . .
C3A C2A Ti1 75.5(8) . .
C7A C2A Ti1 125.6(8) . .
C2A C3A C4A 107.9(12) . .
C2A C3A C8A 143(3) . .
C4A C3A C8A 109(2) . .
C2A C3A Ti1 70.6(8) . .
C4A C3A Ti1 70.1(10) . .
C8A C3A Ti1 122.6(8) . .
C5A C4A C3A 106.8(12) . .
C5A C4A C9A 106(3) . .
C3A C4A C9A 147(3) . .
C5A C4A Ti1 71.1(10) . .
C3A C4A Ti1 75.9(9) . .
C9A C4A Ti1 118.7(11) . .
C1A C5A C4A 109.7(12) . .
C1A C5A C10A 105(4) . .
C4A C5A C10A 145(4) . .
C1A C5A Ti1 76.0(10) . .
C4A C5A Ti1 74.3(10) . .
C10A C5A Ti1 116.6(11) . .

loop_
_geom_bond_atom_site_label_1
_geom_bond_atom_site_label_2
_geom_bond_distance
_geom_bond_site_symmetry_2
C1 Ti1 2.080(3) .
C1 Ti1 2.080(3) 8_565
C1 Ti2 2.081(3) .
O11 Ti1 1.8364(16) 8_565
O11 Ti1 1.8364(16) .
O12 Ti2 1.8335(18) .
O12 Ti1 1.8389(18) .
Ti1 C11 2.35(2) .
Ti1 C13 2.347(13) .
Ti1 C12 2.394(13) .
Ti1 C15 2.375(18) .
Ti1 C4A 2.363(19) .
Ti1 C5A 2.322(17) .
Ti1 C14 2.38(2) .
Ti1 C3A 2.437(13) .
Ti1 C1A 2.390(19) .
Ti2 O12 1.8335(18) 8_565
Ti2 C23 2.328(4) .
Ti2 C22 2.377(3) 8_565
Ti2 C22 2.377(3) .
Ti2 C21 2.400(3) 8_565
Ti2 C21 2.400(3) .
Ti2 Ti1 2.8173(8) 8_565
C21 C22 1.377(5) .
C21 C21 1.400(6) 8_565
C21 C24 1.509(5) .
C22 C23 1.411(5) .
C22 C25 1.514(5) .
C23 C22 1.411(5) 8_565
C23 C26 1.501(8) .
C11 C12 1.384(15) .
C11 C15 1.398(12) .
C11 C16 1.446(15) .
C12 C13 1.410(19) .
C12 C17 1.442(14) .
C13 C14 1.440(19) .
C13 C18 1.58(2) .
C14 C15 1.386(14) .
C14 C19 1.61(3) .
C15 C20 1.543(16) .
C1A C5A 1.36(2) .
C1A C2A 1.41(2) .
C1A C6A 1.67(3) .
C2A C3A 1.401(13) .
C2A C7A 1.61(2) .
C3A C4A 1.405(19) .
C3A C8A 1.461(15) .
C4A C5A 1.39(2) .
C4A C9A 1.444(19) .
C5A C10A 1.55(3) .
